data_4305758
loop_
_publ_author_name
'Peili Teo'
'L. L. Koh'
'T. S. Andy Hor'

_publ_section_title
;
Oligo- and Polymeric PdII and PtII Using Pyridyl Carboxylate Spacers for
Topology Control
;
_journal_name_full 'Inorganic Chemistry'
_journal_page_first 6464
_journal_page_last 6474
_journal_paper_doi 10.1021/ic8007238
_journal_volume 47
_journal_year 2008
_chemical_formula_sum 'C43 H33 Ag Cl3 F6 Fe N O8 P2 Pd S2'
_chemical_formula_weight 1308.23
_chemical_name_systematic
; 
 ? 
;
_space_group_IT_number 14
_symmetry_cell_setting monoclinic
_symmetry_space_group_name_Hall '-P 2yn'
_symmetry_space_group_name_H-M 'P 1 21/n 1'
_atom_sites_solution_hydrogens geom
_atom_sites_solution_primary direct
_atom_sites_solution_secondary difmap
_audit_creation_method SHELXL-97
_cell_angle_alpha 90.00
_cell_angle_beta 99.3330(10)
_cell_angle_gamma 90.00
_cell_formula_units_Z 4
_cell_length_a 10.5032(4)
_cell_length_b 15.7460(6)
_cell_length_c 29.0207(12)
_cell_measurement_reflns_used 4570
_cell_measurement_temperature 223(2)
_cell_measurement_theta_max 23.51
_cell_measurement_theta_min 2.35
_cell_volume 4736.0(3)
_computing_cell_refinement 'Bruker SMART'
_computing_data_collection 'Bruker SMART'
_computing_data_reduction 'Bruker SAINT'
_computing_molecular_graphics 'Bruker SHELXTL'
_computing_publication_material 'Bruker SHELXTL'
_computing_structure_refinement 'SHELXL-97 (Sheldrick, 1997)'
_computing_structure_solution 'SHELXS-97 (Sheldrick, 1990)'
_diffrn_ambient_temperature 223(2)
_diffrn_measured_fraction_theta_full 0.999
_diffrn_measured_fraction_theta_max 0.999
_diffrn_measurement_device_type 'CCD area detector'
_diffrn_measurement_method 'phi and omega scans'
_diffrn_radiation_monochromator graphite
_diffrn_radiation_source 'fine-focus sealed tube'
_diffrn_radiation_type MoK\a
_diffrn_radiation_wavelength 0.71073
_diffrn_reflns_av_R_equivalents 0.0553
_diffrn_reflns_av_sigmaI/netI 0.0632
_diffrn_reflns_limit_h_max 13
_diffrn_reflns_limit_h_min -13
_diffrn_reflns_limit_k_max 14
_diffrn_reflns_limit_k_min -20
_diffrn_reflns_limit_l_max 37
_diffrn_reflns_limit_l_min -37
_diffrn_reflns_number 33475
_diffrn_reflns_theta_full 27.50
_diffrn_reflns_theta_max 27.50
_diffrn_reflns_theta_min 1.48
_exptl_absorpt_coefficient_mu 1.489
_exptl_absorpt_correction_T_max 0.9160
_exptl_absorpt_correction_T_min 0.5736
_exptl_absorpt_correction_type 'Sadabs, (Sheldrick 2001)'
_exptl_crystal_colour Red
_exptl_crystal_density_diffrn 1.835
_exptl_crystal_density_meas 0
_exptl_crystal_density_method 'not measured'
_exptl_crystal_description Rod
_exptl_crystal_F_000 2592
_exptl_crystal_size_max 0.42
_exptl_crystal_size_mid 0.08
_exptl_crystal_size_min 0.06
_refine_diff_density_max 1.762
_refine_diff_density_min -1.248
_refine_diff_density_rms 0.143
_refine_ls_extinction_method none
_refine_ls_goodness_of_fit_ref 1.090
_refine_ls_hydrogen_treatment mixed
_refine_ls_matrix_type full
_refine_ls_number_parameters 640
_refine_ls_number_reflns 10878
_refine_ls_number_restraints 66
_refine_ls_restrained_S_all 1.121
_refine_ls_R_factor_all 0.0907
_refine_ls_R_factor_gt 0.0685
_refine_ls_shift/su_max 0.002
_refine_ls_shift/su_mean 0.000
_refine_ls_structure_factor_coef Fsqd
_refine_ls_weighting_details 'calc w=1/[\s^2^(Fo^2^)+(0.0691P)^2^+13.1672P] where P=(Fo^2^+2Fc^2^)/3'
_refine_ls_weighting_scheme calc
_refine_ls_wR_factor_gt 0.1533
_refine_ls_wR_factor_ref 0.1640
_reflns_number_gt 8504
_reflns_number_total 10878
_reflns_threshold_expression >2sigma(I)
_cod_data_source_file ic8007238-file003_09.cif
_cod_data_source_block 7294_complex_6b
_cod_depositor_comments
;
The following automatic conversions were performed:
'_symmetry_cell_setting' value 'Monoclinic' changed to 'monoclinic'
according to '/home/saulius/struct/CIF-dictionaries/cif_core.dic'
dictionary named 'cif_core.dic' version 2.4.1 from 2010-06-29.

Automatic conversion script
Id: cif_fix_enum 1527 2010-12-29 10:47:43Z saulius 
;
_cod_database_code 4305758

loop_
_symmetry_equiv_pos_as_xyz
'x, y, z'
'-x+1/2, y+1/2, -z+1/2'
'-x, -y, -z'
'x-1/2, -y-1/2, z-1/2'

loop_
_atom_site_label
_atom_site_type_symbol
_atom_site_fract_x
_atom_site_fract_y
_atom_site_fract_z
_atom_site_U_iso_or_equiv
_atom_site_adp_type
_atom_site_occupancy
_atom_site_symmetry_multiplicity
_atom_site_calc_flag
_atom_site_refinement_flags
_atom_site_disorder_assembly
_atom_site_disorder_group
Pd1 Pd 0.14626(4) 0.64685(3) 0.188372(13) 0.01935(12) Uani 1 1 d . . .
Ag1 Ag 0.02858(6) 0.69425(4) 0.34020(2) 0.05203(18) Uani 1 1 d . . .
Fe1 Fe -0.17068(8) 0.70343(6) 0.08035(3) 0.0267(2) Uani 1 1 d . . .
P1 P -0.05640(13) 0.59258(9) 0.17559(5) 0.0220(3) Uani 1 1 d . . .
P2 P 0.15205(13) 0.68269(9) 0.11331(5) 0.0205(3) Uani 1 1 d . . .
N1 N 0.3344(4) 0.6930(3) 0.21527(16) 0.0232(10) Uani 1 1 d . . .
O1 O 0.1510(4) 0.6301(3) 0.25919(13) 0.0307(9) Uani 1 1 d . . .
O2 O 0.2354(4) 0.6910(3) 0.32606(14) 0.0446(12) Uani 1 1 d . . .
C1 C 0.4317(5) 0.7161(4) 0.1936(2) 0.0275(12) Uani 1 1 d . . .
H1 H 0.4254 0.7055 0.1614 0.033 Uiso 1 1 calc R . .
C2 C 0.5419(6) 0.7555(4) 0.2170(2) 0.0332(14) Uani 1 1 d . . .
H2 H 0.6098 0.7702 0.2011 0.040 Uiso 1 1 calc R . .
C3 C 0.5504(6) 0.7725(4) 0.2638(2) 0.0393(16) Uani 1 1 d . . .
H3 H 0.6232 0.8003 0.2802 0.047 Uiso 1 1 calc R . .
C4 C 0.4510(6) 0.7484(4) 0.2863(2) 0.0373(15) Uani 1 1 d . . .
H4 H 0.4551 0.7593 0.3184 0.045 Uiso 1 1 calc R . .
C5 C 0.3444(6) 0.7076(4) 0.2613(2) 0.0288(13) Uani 1 1 d . . .
C6 C 0.2357(6) 0.6753(4) 0.2846(2) 0.0310(13) Uani 1 1 d . . .
C7 C -0.1797(5) 0.6593(4) 0.14469(19) 0.0271(12) Uani 1 1 d . . .
C8 C -0.1801(6) 0.7510(4) 0.1446(2) 0.0314(13) Uani 1 1 d . . .
H8 H -0.1154 0.7882 0.1632 0.038 Uiso 1 1 calc R . .
C9 C -0.2894(6) 0.7779(5) 0.1134(2) 0.0403(16) Uani 1 1 d . . .
H9 H -0.3123 0.8377 0.1055 0.048 Uiso 1 1 calc R . .
C10 C -0.3584(6) 0.7065(5) 0.0938(2) 0.0438(17) Uani 1 1 d . . .
H10 H -0.4374 0.7077 0.0700 0.053 Uiso 1 1 calc R . .
C11 C -0.2930(6) 0.6328(4) 0.1125(2) 0.0343(15) Uani 1 1 d . . .
H11 H -0.3195 0.5735 0.1048 0.041 Uiso 1 1 calc R . .
C12 C 0.0124(5) 0.6921(4) 0.06878(18) 0.0226(11) Uani 1 1 d . . .
C13 C -0.0652(6) 0.6257(4) 0.0451(2) 0.0327(14) Uani 1 1 d . . .
H13 H -0.0519 0.5640 0.0504 0.039 Uiso 1 1 calc R . .
C14 C -0.1646(6) 0.6635(5) 0.0130(2) 0.0388(16) Uani 1 1 d . . .
H14 H -0.2342 0.6328 -0.0075 0.047 Uiso 1 1 calc R . .
C15 C -0.1500(6) 0.7534(5) 0.0160(2) 0.0430(17) Uani 1 1 d . . .
H15 H -0.2075 0.7958 -0.0019 0.052 Uiso 1 1 calc R . .
C16 C -0.0402(6) 0.7716(4) 0.0505(2) 0.0316(13) Uani 1 1 d . . .
H16 H -0.0066 0.8288 0.0602 0.038 Uiso 1 1 calc R . .
C1A C -0.1021(5) 0.5733(4) 0.23240(19) 0.0246(12) Uani 1 1 d . . .
C2A C -0.0578(7) 0.5001(4) 0.2565(2) 0.0372(15) Uani 1 1 d . . .
H2A H -0.0138 0.4586 0.2419 0.045 Uiso 1 1 calc R . .
C3A C -0.0780(8) 0.4878(5) 0.3021(2) 0.0484(19) Uani 1 1 d . . .
H3A H -0.0492 0.4377 0.3182 0.058 Uiso 1 1 calc R . .
C4A C -0.1408(7) 0.5495(5) 0.3238(2) 0.0474(18) Uani 1 1 d . . .
H4A H -0.1530 0.5425 0.3550 0.057 Uiso 1 1 calc R . .
C5A C -0.1854(7) 0.6215(5) 0.2993(2) 0.0419(16) Uani 1 1 d . . .
H5A H -0.2309 0.6626 0.3137 0.050 Uiso 1 1 calc R . .
C6A C -0.1643(6) 0.6344(4) 0.2540(2) 0.0338(14) Uani 1 1 d . . .
H6A H -0.1925 0.6847 0.2381 0.041 Uiso 1 1 calc R . .
C1B C -0.0743(6) 0.4903(4) 0.14685(19) 0.0281(13) Uani 1 1 d . . .
C2B C -0.1880(6) 0.4441(4) 0.1464(2) 0.0358(15) Uani 1 1 d . . .
H2B H -0.2515 0.4643 0.1631 0.043 Uiso 1 1 calc R . .
C3B C -0.2077(8) 0.3700(5) 0.1220(3) 0.0477(19) Uani 1 1 d . . .
H3B H -0.2852 0.3398 0.1213 0.057 Uiso 1 1 calc R . .
C4B C -0.1129(9) 0.3391(5) 0.0980(2) 0.052(2) Uani 1 1 d . . .
H4B H -0.1276 0.2887 0.0805 0.063 Uiso 1 1 calc R . .
C5B C 0.0004(9) 0.3810(5) 0.0995(3) 0.052(2) Uani 1 1 d . . .
H5B H 0.0652 0.3584 0.0842 0.062 Uiso 1 1 calc R . .
C6B C 0.0212(7) 0.4585(4) 0.1239(2) 0.0371(15) Uani 1 1 d . . .
H6B H 0.0992 0.4882 0.1247 0.044 Uiso 1 1 calc R . .
C1C C 0.2164(5) 0.7900(4) 0.11571(19) 0.0242(11) Uani 1 1 d . . .
C2C C 0.2911(6) 0.8202(4) 0.0843(2) 0.0376(15) Uani 1 1 d . . .
H2C H 0.3147 0.7839 0.0613 0.045 Uiso 1 1 calc R . .
C3C C 0.3306(8) 0.9034(5) 0.0866(3) 0.052(2) Uani 1 1 d . . .
H3C H 0.3833 0.9231 0.0657 0.063 Uiso 1 1 calc R . .
C4C C 0.2952(8) 0.9581(5) 0.1187(3) 0.055(2) Uani 1 1 d . . .
H4C H 0.3205 1.0153 0.1189 0.067 Uiso 1 1 calc R . .
C5C C 0.2225(7) 0.9291(4) 0.1507(3) 0.0445(17) Uani 1 1 d . . .
H5C H 0.2005 0.9662 0.1735 0.053 Uiso 1 1 calc R . .
C6C C 0.1811(6) 0.8447(4) 0.1494(2) 0.0332(14) Uani 1 1 d . . .
H6C H 0.1301 0.8250 0.1710 0.040 Uiso 1 1 calc R . .
C1D C 0.2564(5) 0.6121(4) 0.08652(19) 0.0236(11) Uani 1 1 d . . .
C2D C 0.2543(6) 0.6130(4) 0.0385(2) 0.0328(14) Uani 1 1 d . . .
H2D H 0.2035 0.6533 0.0200 0.039 Uiso 1 1 calc R . .
C3D C 0.3255(7) 0.5557(5) 0.0182(2) 0.0399(16) Uani 1 1 d . . .
H3D H 0.3243 0.5573 -0.0143 0.048 Uiso 1 1 calc R . .
C4D C 0.4002(6) 0.4947(4) 0.0452(3) 0.0415(16) Uani 1 1 d . . .
H4D H 0.4487 0.4551 0.0311 0.050 Uiso 1 1 calc R . .
C5D C 0.4019(6) 0.4933(4) 0.0925(2) 0.0344(14) Uani 1 1 d . . .
H5D H 0.4516 0.4523 0.1110 0.041 Uiso 1 1 calc R . .
C6D C 0.3312(5) 0.5516(4) 0.1133(2) 0.0292(13) Uani 1 1 d . . .
H6D H 0.3336 0.5504 0.1458 0.035 Uiso 1 1 calc R . .
S1 S -0.04920(19) 0.72043(10) 0.44856(6) 0.0400(4) Uani 1 1 d . . .
O3 O -0.0996(5) 0.6993(3) 0.40160(16) 0.0493(13) Uani 1 1 d . . .
O4 O -0.1531(9) 0.7294(6) 0.4748(2) 0.126(4) Uani 1 1 d . . .
O5 O 0.0411(9) 0.7817(4) 0.4576(3) 0.141(5) Uani 1 1 d . . .
C17 C 0.0245(7) 0.6235(4) 0.4719(2) 0.0416(16) Uani 1 1 d . . .
F1 F -0.0535(6) 0.5593(3) 0.4641(2) 0.097(2) Uani 1 1 d . . .
F2 F 0.0715(5) 0.6277(3) 0.51653(16) 0.0683(14) Uani 1 1 d . . .
F3 F 0.1256(5) 0.6048(4) 0.4510(2) 0.0886(18) Uani 1 1 d . . .
S2 S -0.04847(17) 0.85701(11) 0.26724(6) 0.0407(4) Uani 1 1 d . . .
O6 O -0.0179(7) 0.8434(3) 0.31705(18) 0.0628(16) Uani 1 1 d . . .
O7 O 0.0335(5) 0.8099(3) 0.24120(17) 0.0493(13) Uani 1 1 d . . .
O8 O -0.1831(5) 0.8594(4) 0.2484(2) 0.0682(17) Uani 1 1 d . . .
C18 C 0.0000(8) 0.9660(5) 0.2609(3) 0.0475(18) Uani 1 1 d . . .
F4 F 0.1286(5) 0.9744(4) 0.2746(2) 0.0823(17) Uani 1 1 d . . .
F5 F -0.0570(5) 1.0185(3) 0.28685(18) 0.0646(13) Uani 1 1 d . . .
F6 F -0.0229(6) 0.9913(3) 0.21730(18) 0.0860(18) Uani 1 1 d . . .
C1S C 0.6109(9) 0.5801(5) 0.4269(3) 0.079(3) Uani 1 1 d D . .
H1S H 0.6839 0.6197 0.4262 0.095 Uiso 1 1 calc R A 1
Cl1 Cl 0.6313(10) 0.4871(6) 0.4015(3) 0.145(4) Uani 0.60 1 d PDU B 1
Cl2 Cl 0.4631(6) 0.6248(5) 0.4051(4) 0.161(5) Uani 0.60 1 d PDU B 1
Cl3 Cl 0.5934(13) 0.5490(9) 0.4848(3) 0.233(6) Uani 0.60 1 d PDU B 1
Cl4 Cl 0.5246(13) 0.6107(7) 0.3757(3) 0.156(6) Uani 0.40 1 d PDU B 2
Cl6 Cl 0.6548(12) 0.4797(4) 0.4265(5) 0.126(6) Uani 0.40 1 d PDU B 2
Cl5 Cl 0.5917(15) 0.6268(6) 0.4730(3) 0.163(6) Uani 0.40 1 d PDU B 2

loop_
_atom_site_aniso_label
_atom_site_aniso_U_11
_atom_site_aniso_U_22
_atom_site_aniso_U_33
_atom_site_aniso_U_23
_atom_site_aniso_U_13
_atom_site_aniso_U_12
Pd1 0.0179(2) 0.0225(2) 0.0173(2) 0.00025(16) 0.00180(14) -0.00306(16)
Ag1 0.0518(4) 0.0606(4) 0.0487(3) 0.0055(3) 0.0232(3) 0.0030(3)
Fe1 0.0212(4) 0.0352(5) 0.0229(4) 0.0025(3) 0.0011(3) 0.0014(3)
P1 0.0216(7) 0.0237(7) 0.0204(7) -0.0001(6) 0.0028(5) -0.0046(6)
P2 0.0198(7) 0.0229(7) 0.0191(7) 0.0004(5) 0.0039(5) 0.0011(5)
N1 0.019(2) 0.025(3) 0.026(2) 0.0007(19) 0.0011(18) -0.0013(19)
O1 0.030(2) 0.038(2) 0.024(2) 0.0035(17) 0.0029(17) -0.0100(18)
O2 0.037(3) 0.076(4) 0.020(2) -0.005(2) 0.0033(18) -0.007(2)
C1 0.023(3) 0.031(3) 0.028(3) 0.000(2) 0.001(2) 0.001(2)
C2 0.023(3) 0.032(3) 0.044(4) 0.003(3) 0.005(3) -0.001(3)
C3 0.026(3) 0.041(4) 0.048(4) -0.008(3) -0.003(3) -0.007(3)
C4 0.031(3) 0.047(4) 0.032(3) -0.008(3) -0.004(3) -0.003(3)
C5 0.028(3) 0.030(3) 0.028(3) -0.002(2) 0.003(2) 0.001(2)
C6 0.029(3) 0.037(3) 0.027(3) 0.006(3) 0.004(2) 0.002(3)
C7 0.021(3) 0.038(3) 0.023(3) 0.001(2) 0.004(2) -0.004(2)
C8 0.034(3) 0.034(3) 0.029(3) -0.001(3) 0.012(3) 0.006(3)
C9 0.035(3) 0.052(4) 0.037(4) 0.012(3) 0.016(3) 0.015(3)
C10 0.027(3) 0.069(5) 0.035(4) 0.005(3) 0.004(3) 0.008(3)
C11 0.025(3) 0.047(4) 0.030(3) 0.006(3) 0.002(2) -0.009(3)
C12 0.022(3) 0.029(3) 0.017(2) 0.000(2) 0.002(2) 0.002(2)
C13 0.029(3) 0.047(4) 0.022(3) -0.008(3) 0.003(2) 0.001(3)
C14 0.034(3) 0.055(5) 0.024(3) -0.005(3) -0.004(3) 0.000(3)
C15 0.038(4) 0.066(5) 0.024(3) 0.014(3) 0.001(3) 0.011(3)
C16 0.030(3) 0.037(4) 0.028(3) 0.010(3) 0.005(2) 0.004(3)
C1A 0.022(3) 0.029(3) 0.022(3) -0.002(2) 0.003(2) -0.009(2)
C2A 0.051(4) 0.029(3) 0.031(3) -0.002(3) 0.006(3) -0.011(3)
C3A 0.074(5) 0.037(4) 0.032(4) 0.008(3) 0.002(3) -0.012(4)
C4A 0.059(5) 0.054(5) 0.033(4) -0.005(3) 0.017(3) -0.018(4)
C5A 0.039(4) 0.055(5) 0.035(4) -0.008(3) 0.016(3) -0.004(3)
C6A 0.032(3) 0.039(4) 0.031(3) -0.001(3) 0.006(3) -0.002(3)
C1B 0.035(3) 0.024(3) 0.024(3) 0.003(2) 0.000(2) -0.009(2)
C2B 0.036(3) 0.035(4) 0.035(3) 0.000(3) 0.002(3) -0.013(3)
C3B 0.058(5) 0.038(4) 0.042(4) -0.001(3) -0.006(3) -0.022(4)
C4B 0.088(6) 0.029(4) 0.034(4) -0.005(3) -0.008(4) -0.016(4)
C5B 0.086(6) 0.032(4) 0.041(4) -0.004(3) 0.024(4) 0.009(4)
C6B 0.046(4) 0.032(4) 0.035(3) -0.006(3) 0.011(3) -0.004(3)
C1C 0.025(3) 0.022(3) 0.025(3) 0.001(2) 0.000(2) 0.000(2)
C2C 0.042(4) 0.037(4) 0.037(4) 0.003(3) 0.014(3) -0.004(3)
C3C 0.066(5) 0.042(4) 0.055(5) -0.002(4) 0.030(4) -0.021(4)
C4C 0.069(5) 0.027(4) 0.074(6) 0.000(4) 0.020(4) -0.015(4)
C5C 0.055(4) 0.034(4) 0.046(4) -0.005(3) 0.015(3) 0.001(3)
C6C 0.040(3) 0.027(3) 0.035(3) 0.000(3) 0.015(3) -0.005(3)
C1D 0.025(3) 0.025(3) 0.023(3) 0.000(2) 0.010(2) -0.001(2)
C2D 0.036(3) 0.033(3) 0.031(3) 0.004(3) 0.008(3) 0.006(3)
C3D 0.046(4) 0.047(4) 0.029(3) -0.001(3) 0.012(3) 0.002(3)
C4D 0.036(4) 0.033(4) 0.059(4) -0.008(3) 0.017(3) 0.007(3)
C5D 0.033(3) 0.029(3) 0.041(4) 0.004(3) 0.005(3) 0.009(3)
C6D 0.026(3) 0.034(3) 0.027(3) 0.001(3) 0.002(2) 0.005(3)
S1 0.0608(11) 0.0272(8) 0.0283(8) -0.0010(6) -0.0035(7) 0.0065(8)
O3 0.063(3) 0.051(3) 0.031(2) 0.001(2) -0.001(2) 0.007(3)
O4 0.176(9) 0.160(8) 0.053(4) 0.024(5) 0.053(5) 0.116(7)
O5 0.156(8) 0.043(4) 0.182(9) 0.036(5) -0.102(7) -0.035(5)
C17 0.053(4) 0.030(4) 0.038(4) 0.000(3) -0.003(3) -0.001(3)
F1 0.103(4) 0.044(3) 0.120(5) 0.034(3) -0.051(4) -0.026(3)
F2 0.082(3) 0.062(3) 0.050(3) 0.017(2) -0.021(2) -0.003(3)
F3 0.076(4) 0.097(4) 0.090(4) -0.013(3) 0.009(3) 0.046(3)
S2 0.0445(9) 0.0370(9) 0.0423(9) -0.0037(7) 0.0125(7) -0.0045(8)
O6 0.109(5) 0.045(3) 0.039(3) 0.003(2) 0.024(3) 0.005(3)
O7 0.053(3) 0.052(3) 0.045(3) -0.011(2) 0.013(2) 0.006(3)
O8 0.037(3) 0.070(4) 0.097(5) -0.016(3) 0.008(3) -0.006(3)
C18 0.058(5) 0.038(4) 0.047(4) -0.003(3) 0.010(4) -0.010(4)
F4 0.062(3) 0.088(4) 0.100(4) -0.030(3) 0.021(3) -0.039(3)
F5 0.077(3) 0.037(2) 0.083(3) -0.012(2) 0.023(3) 0.003(2)
F6 0.140(5) 0.062(3) 0.057(3) 0.022(3) 0.020(3) -0.002(3)
C1S 0.071(6) 0.056(6) 0.102(8) -0.017(5) -0.013(6) 0.009(5)
Cl1 0.108(6) 0.149(8) 0.191(9) -0.094(7) 0.063(6) -0.032(6)
Cl2 0.072(4) 0.072(4) 0.319(13) 0.033(7) -0.029(6) -0.007(3)
Cl3 0.306(14) 0.298(15) 0.105(6) -0.001(8) 0.057(7) 0.037(12)
Cl4 0.207(13) 0.095(7) 0.122(8) 0.037(6) -0.103(9) -0.060(9)
Cl6 0.085(6) 0.021(3) 0.280(17) 0.042(6) 0.057(9) 0.005(4)
Cl5 0.322(17) 0.098(6) 0.100(7) -0.031(5) 0.132(9) -0.031(9)

loop_
_atom_type_symbol
_atom_type_description
_atom_type_scat_dispersion_real
_atom_type_scat_dispersion_imag
_atom_type_scat_source
C C 0.0033 0.0016 'International Tables Vol C Tables 4.2.6.8 and 6.1.1.4'
H H 0.0000 0.0000 'International Tables Vol C Tables 4.2.6.8 and 6.1.1.4'
N N 0.0061 0.0033 'International Tables Vol C Tables 4.2.6.8 and 6.1.1.4'
O O 0.0106 0.0060 'International Tables Vol C Tables 4.2.6.8 and 6.1.1.4'
F F 0.0171 0.0103 'International Tables Vol C Tables 4.2.6.8 and 6.1.1.4'
P P 0.1023 0.0942 'International Tables Vol C Tables 4.2.6.8 and 6.1.1.4'
S S 0.1246 0.1234 'International Tables Vol C Tables 4.2.6.8 and 6.1.1.4'
Pd Pd -0.9988 1.0072 'International Tables Vol C Tables 4.2.6.8 and 6.1.1.4'
Fe Fe 0.3463 0.8444 'International Tables Vol C Tables 4.2.6.8 and 6.1.1.4'
Cl Cl 0.1484 0.1585 'International Tables Vol C Tables 4.2.6.8 and 6.1.1.4'
Ag Ag -0.8971 1.1015 'International Tables Vol C Tables 4.2.6.8 and 6.1.1.4'

loop_
_geom_angle_atom_site_label_1
_geom_angle_atom_site_label_2
_geom_angle_atom_site_label_3
_geom_angle
_geom_angle_site_symmetry_1
_geom_angle_site_symmetry_3
_geom_angle_publ_flag
O1 Pd1 N1 78.90(17) . . ?
O1 Pd1 P2 172.30(12) . . ?
N1 Pd1 P2 95.72(13) . . ?
O1 Pd1 P1 89.16(11) . . ?
N1 Pd1 P1 168.06(13) . . ?
P2 Pd1 P1 96.18(5) . . ?
O2 Ag1 O3 143.19(16) . . ?
O2 Ag1 O6 97.1(2) . . ?
O3 Ag1 O6 93.47(18) . . ?
O2 Ag1 C5A 132.87(19) . . ?
O3 Ag1 C5A 78.94(19) . . ?
O6 Ag1 C5A 100.1(2) . . ?
C7 Fe1 C12 108.4(2) . . ?
C7 Fe1 C8 41.9(2) . . ?
C12 Fe1 C8 112.2(2) . . ?
C7 Fe1 C13 111.8(3) . . ?
C12 Fe1 C13 41.4(2) . . ?
C8 Fe1 C13 142.8(2) . . ?
C7 Fe1 C11 42.0(2) . . ?
C12 Fe1 C11 136.0(2) . . ?
C8 Fe1 C11 69.6(3) . . ?
C13 Fe1 C11 109.7(3) . . ?
C7 Fe1 C16 135.4(2) . . ?
C12 Fe1 C16 41.4(2) . . ?
C8 Fe1 C16 109.4(3) . . ?
C13 Fe1 C16 69.2(3) . . ?
C11 Fe1 C16 177.0(2) . . ?
C7 Fe1 C9 69.0(3) . . ?
C12 Fe1 C9 142.7(3) . . ?
C8 Fe1 C9 40.3(2) . . ?
C13 Fe1 C9 175.8(3) . . ?
C11 Fe1 C9 67.8(3) . . ?
C16 Fe1 C9 113.4(3) . . ?
C7 Fe1 C14 142.0(3) . . ?
C12 Fe1 C14 68.8(2) . . ?
C8 Fe1 C14 175.9(3) . . ?
C13 Fe1 C14 40.3(2) . . ?
C11 Fe1 C14 112.7(3) . . ?
C16 Fe1 C14 68.4(3) . . ?
C9 Fe1 C14 136.7(3) . . ?
C7 Fe1 C15 176.1(3) . . ?
C12 Fe1 C15 68.9(2) . . ?
C8 Fe1 C15 135.8(3) . . ?
C13 Fe1 C15 68.3(3) . . ?
C11 Fe1 C15 141.9(3) . . ?
C16 Fe1 C15 40.7(2) . . ?
C9 Fe1 C15 111.3(3) . . ?
C14 Fe1 C15 40.3(3) . . ?
C7 Fe1 C10 69.1(2) . . ?
C12 Fe1 C10 176.1(3) . . ?
C8 Fe1 C10 68.2(3) . . ?
C13 Fe1 C10 136.1(3) . . ?
C11 Fe1 C10 40.2(3) . . ?
C16 Fe1 C10 142.5(3) . . ?
C9 Fe1 C10 39.8(3) . . ?
C14 Fe1 C10 111.2(3) . . ?
C15 Fe1 C10 113.8(3) . . ?
C7 P1 C1B 106.2(3) . . ?
C7 P1 C1A 106.1(3) . . ?
C1B P1 C1A 104.3(3) . . ?
C7 P1 Pd1 116.4(2) . . ?
C1B P1 Pd1 115.8(2) . . ?
C1A P1 Pd1 107.08(17) . . ?
C12 P2 C1C 101.9(3) . . ?
C12 P2 C1D 102.8(3) . . ?
C1C P2 C1D 109.8(3) . . ?
C12 P2 Pd1 124.56(19) . . ?
C1C P2 Pd1 105.26(18) . . ?
C1D P2 Pd1 111.76(18) . . ?
C1 N1 C5 118.7(5) . . ?
C1 N1 Pd1 131.0(4) . . ?
C5 N1 Pd1 109.9(4) . . ?
C6 O1 Pd1 114.0(4) . . ?
C6 O2 Ag1 109.6(4) . . ?
N1 C1 C2 122.1(5) . . ?
C3 C2 C1 119.2(6) . . ?
C4 C3 C2 118.9(6) . . ?
C3 C4 C5 119.5(6) . . ?
N1 C5 C4 121.6(6) . . ?
N1 C5 C6 116.5(5) . . ?
C4 C5 C6 121.9(5) . . ?
O2 C6 O1 124.5(6) . . ?
O2 C6 C5 119.6(6) . . ?
O1 C6 C5 115.9(5) . . ?
C8 C7 C11 106.5(5) . . ?
C8 C7 P1 126.1(4) . . ?
C11 C7 P1 127.3(5) . . ?
C8 C7 Fe1 69.7(3) . . ?
C11 C7 Fe1 70.0(3) . . ?
P1 C7 Fe1 121.9(3) . . ?
C9 C8 C7 107.7(6) . . ?
C9 C8 Fe1 71.0(4) . . ?
C7 C8 Fe1 68.4(3) . . ?
C10 C9 C8 109.4(6) . . ?
C10 C9 Fe1 70.6(4) . . ?
C8 C9 Fe1 68.6(4) . . ?
C9 C10 C11 108.4(6) . . ?
C9 C10 Fe1 69.6(4) . . ?
C11 C10 Fe1 68.6(4) . . ?
C10 C11 C7 108.0(6) . . ?
C10 C11 Fe1 71.3(4) . . ?
C7 C11 Fe1 68.0(3) . . ?
C13 C12 C16 107.8(5) . . ?
C13 C12 P2 128.3(4) . . ?
C16 C12 P2 123.9(4) . . ?
C13 C12 Fe1 70.1(3) . . ?
C16 C12 Fe1 70.3(3) . . ?
P2 C12 Fe1 125.3(3) . . ?
C14 C13 C12 108.1(6) . . ?
C14 C13 Fe1 70.9(4) . . ?
C12 C13 Fe1 68.5(3) . . ?
C13 C14 C15 108.5(6) . . ?
C13 C14 Fe1 68.7(3) . . ?
C15 C14 Fe1 70.0(4) . . ?
C14 C15 C16 108.0(6) . . ?
C14 C15 Fe1 69.6(4) . . ?
C16 C15 Fe1 68.6(3) . . ?
C15 C16 C12 107.6(6) . . ?
C15 C16 Fe1 70.7(4) . . ?
C12 C16 Fe1 68.2(3) . . ?
C6A C1A C2A 119.8(6) . . ?
C6A C1A P1 120.9(5) . . ?
C2A C1A P1 118.7(5) . . ?
C3A C2A C1A 120.4(7) . . ?
C4A C3A C2A 119.6(7) . . ?
C5A C4A C3A 119.4(6) . . ?
C4A C5A C6A 121.1(7) . . ?
C4A C5A Ag1 86.1(4) . . ?
C6A C5A Ag1 96.2(4) . . ?
C1A C6A C5A 119.6(6) . . ?
C6B C1B C2B 119.5(6) . . ?
C6B C1B P1 121.0(5) . . ?
C2B C1B P1 119.5(5) . . ?
C3B C2B C1B 120.5(7) . . ?
C2B C3B C4B 119.9(7) . . ?
C5B C4B C3B 120.6(7) . . ?
C4B C5B C6B 120.1(7) . . ?
C1B C6B C5B 119.3(6) . . ?
C2C C1C C6C 119.6(6) . . ?
C2C C1C P2 122.8(5) . . ?
C6C C1C P2 117.4(4) . . ?
C3C C2C C1C 119.7(6) . . ?
C4C C3C C2C 121.6(7) . . ?
C3C C4C C5C 119.7(7) . . ?
C4C C5C C6C 120.2(7) . . ?
C5C C6C C1C 119.2(6) . . ?
C6D C1D C2D 118.9(5) . . ?
C6D C1D P2 120.3(4) . . ?
C2D C1D P2 120.5(4) . . ?
C3D C2D C1D 120.4(6) . . ?
C2D C3D C4D 120.5(6) . . ?
C5D C4D C3D 119.3(6) . . ?
C4D C5D C6D 120.4(6) . . ?
C5D C6D C1D 120.5(6) . . ?
O5 S1 O3 119.7(5) . . ?
O5 S1 O4 113.5(7) . . ?
O3 S1 O4 109.6(5) . . ?
O5 S1 C17 106.8(4) . . ?
O3 S1 C17 103.5(3) . . ?
O4 S1 C17 101.7(4) . . ?
S1 O3 Ag1 123.6(3) . . ?
F1 C17 F2 109.6(6) . . ?
F1 C17 F3 106.0(7) . . ?
F2 C17 F3 105.0(6) . . ?
F1 C17 S1 112.1(5) . . ?
F2 C17 S1 113.6(5) . . ?
F3 C17 S1 110.0(5) . . ?
O8 S2 O7 116.7(3) . . ?
O8 S2 O6 115.6(4) . . ?
O7 S2 O6 113.2(3) . . ?
O8 S2 C18 102.3(4) . . ?
O7 S2 C18 103.5(3) . . ?
O6 S2 C18 102.8(3) . . ?
S2 O6 Ag1 114.5(3) . . ?
F6 C18 F5 109.3(7) . . ?
F6 C18 F4 105.8(7) . . ?
F5 C18 F4 107.1(6) . . ?
F6 C18 S2 112.1(5) . . ?
F5 C18 S2 111.9(5) . . ?
F4 C18 S2 110.3(6) . . ?
Cl5 C1S Cl6 122.0(7) . . ?
Cl5 C1S Cl1 146.2(8) . . ?
Cl6 C1S Cl1 25.6(6) . . ?
Cl5 C1S Cl4 119.6(8) . . ?
Cl6 C1S Cl4 112.4(7) . . ?
Cl1 C1S Cl4 87.2(7) . . ?
Cl5 C1S Cl2 83.6(7) . . ?
Cl6 C1S Cl2 128.6(8) . . ?
Cl1 C1S Cl2 111.6(6) . . ?
Cl4 C1S Cl2 40.2(6) . . ?
Cl5 C1S Cl3 43.9(5) . . ?
Cl6 C1S Cl3 79.4(7) . . ?
Cl1 C1S Cl3 102.4(7) . . ?
Cl4 C1S Cl3 141.8(9) . . ?
Cl2 C1S Cl3 103.4(7) . . ?

loop_
_geom_bond_atom_site_label_1
_geom_bond_atom_site_label_2
_geom_bond_distance
_geom_bond_site_symmetry_2
_geom_bond_publ_flag
Pd1 O1 2.065(4) . ?
Pd1 N1 2.131(4) . ?
Pd1 P2 2.2607(14) . ?
Pd1 P1 2.2677(14) . ?
Ag1 O2 2.275(5) . ?
Ag1 O3 2.402(5) . ?
Ag1 O6 2.470(5) . ?
Ag1 C5A 2.627(7) . ?
Fe1 C7 2.009(6) . ?
Fe1 C12 2.013(5) . ?
Fe1 C8 2.026(6) . ?
Fe1 C13 2.035(6) . ?
Fe1 C11 2.036(6) . ?
Fe1 C16 2.041(6) . ?
Fe1 C9 2.058(7) . ?
Fe1 C14 2.064(6) . ?
Fe1 C15 2.069(6) . ?
Fe1 C10 2.072(7) . ?
P1 C7 1.791(6) . ?
P1 C1B 1.809(6) . ?
P1 C1A 1.816(6) . ?
P2 C12 1.797(5) . ?
P2 C1C 1.817(6) . ?
P2 C1D 1.822(6) . ?
N1 C1 1.335(7) . ?
N1 C5 1.344(7) . ?
O1 C6 1.276(7) . ?
O2 C6 1.229(7) . ?
C1 C2 1.390(8) . ?
C2 C3 1.372(9) . ?
C3 C4 1.372(9) . ?
C4 C5 1.389(8) . ?
C5 C6 1.505(8) . ?
C7 C8 1.443(9) . ?
C7 C11 1.450(8) . ?
C8 C9 1.408(9) . ?
C9 C10 1.407(10) . ?
C10 C11 1.411(10) . ?
C12 C13 1.432(8) . ?
C12 C16 1.435(8) . ?
C13 C14 1.414(9) . ?
C14 C15 1.425(11) . ?
C15 C16 1.428(9) . ?
C1A C6A 1.370(8) . ?
C1A C2A 1.389(9) . ?
C2A C3A 1.387(9) . ?
C3A C4A 1.382(11) . ?
C4A C5A 1.379(11) . ?
C5A C6A 1.383(9) . ?
C1B C6B 1.384(9) . ?
C1B C2B 1.397(8) . ?
C2B C3B 1.365(9) . ?
C3B C4B 1.392(12) . ?
C4B C5B 1.355(11) . ?
C5B C6B 1.410(9) . ?
C1C C2C 1.381(8) . ?
C1C C6C 1.398(8) . ?
C2C C3C 1.372(10) . ?
C3C C4C 1.362(11) . ?
C4C C5C 1.372(10) . ?
C5C C6C 1.397(9) . ?
C1D C6D 1.388(8) . ?
C1D C2D 1.389(8) . ?
C2D C3D 1.366(9) . ?
C3D C4D 1.399(10) . ?
C4D C5D 1.370(9) . ?
C5D C6D 1.380(8) . ?
S1 O5 1.348(7) . ?
S1 O3 1.419(5) . ?
S1 O4 1.435(8) . ?
S1 C17 1.794(7) . ?
C17 F1 1.297(8) . ?
C17 F2 1.312(8) . ?
C17 F3 1.339(9) . ?
S2 O8 1.432(6) . ?
S2 O7 1.439(5) . ?
S2 O6 1.445(5) . ?
S2 C18 1.808(8) . ?
C18 F6 1.311(9) . ?
C18 F5 1.324(9) . ?
C18 F4 1.351(9) . ?
C1S Cl5 1.569(9) . ?
C1S Cl6 1.647(9) . ?
C1S Cl1 1.667(9) . ?
C1S Cl4 1.681(9) . ?
C1S Cl2 1.728(9) . ?
C1S Cl3 1.790(10) . ?
